data_4300459
_journal_name_full 'Inorganic Chemistry'
_journal_paper_doi 10.1021/ic051290t
_journal_year 2006
_chemical_formula_sum 'C33 H61 B Cu N9 O3'
_chemical_formula_weight 706.26
_space_group_IT_number 15
_symmetry_cell_setting monoclinic
_symmetry_space_group_name_Hall '-C 2yc'
_symmetry_space_group_name_H-M 'C 1 2/c 1'
_cell_angle_alpha 90
_cell_angle_beta 122.23(2)
_cell_angle_gamma 90
_cell_formula_units_Z 8
_cell_length_a 36.99(1)
_cell_length_b 12.453(4)
_cell_length_c 21.097(6)
_cell_measurement_temperature 214.2
_cell_volume 8221(4)
_exptl_crystal_density_diffrn 1.141
_cod_original_sg_symbol_H-M 'C 2/c'
_cod_database_code 4300459

loop_
_symmetry_equiv_pos_as_xyz
x,y,z
-x,y,1/2-z
-x,-y,-z
x,-y,1/2+z
1/2+x,1/2+y,z
1/2-x,1/2+y,1/2-z
1/2-x,1/2-y,-z
1/2+x,1/2-y,1/2+z

loop_
_atom_site_label
_atom_site_type_symbol
_atom_site_fract_x
_atom_site_fract_y
_atom_site_fract_z
_atom_site_U_iso_or_equiv
_atom_site_adp_type
_atom_site_occupancy
_atom_site_calc_flag
_atom_site_refinement_flags
_atom_site_disorder_assembly
_atom_site_disorder_group
Cu Cu 0.18633(2) 0.22359(6) 0.22887(4) 0.0471(2) Uani 1.00 d . . .
O1 O -0.0016(4) 0.820(1) 0.1736(8) 0.274(6) Uiso 1.00 d . . .
O2 O 0.473(1) 0.146(3) 0.069(2) 0.35(2) Uiso 0.50 d P . .
O3 O 1.0000 0.110(2) 0.7500 0.34(1) Uiso 1.00 d S . .
O4 O 0.079(1) 0.625(3) 0.173(2) 0.38(2) Uiso 0.50 d P . .
O5 O -0.0256(10) 0.819(3) 0.079(2) 0.31(1) Uiso 0.50 d P . .
N11 N 0.1307(2) 0.1478(4) 0.2038(3) 0.049(2) Uani 1.00 d . . .
N12 N 0.0950(1) 0.2133(4) 0.1692(2) 0.038(1) Uani 1.00 d . . .
N21 N 0.1550(1) 0.3028(4) 0.1263(3) 0.042(2) Uani 1.00 d . . .
N22 N 0.1168(1) 0.3488(4) 0.1070(2) 0.038(1) Uani 1.00 d . . .
N31 N 0.1736(1) 0.3495(4) 0.2770(2) 0.040(1) Uani 1.00 d . . .
N32 N 0.1318(1) 0.3857(4) 0.2361(2) 0.037(1) Uani 1.00 d . . .
N41 N 0.2402(2) 0.1597(4) 0.2691(3) 0.053(2) Uani 1.00 d . . .
N51 N 0.8594(5) 0.283(1) 0.0121(7) 0.240(8) Uani 1.00 d . . .
N61 N 0.8979(8) 0.035(2) 0.585(1) 0.35(1) Uani 1.00 d . . .
C11 C 0.1452(5) -0.114(1) 0.1831(9) 0.244(8) Uani 1.00 d . . .
C12 C 0.1432(4) -0.101(1) 0.2943(9) 0.191(7) Uani 1.00 d . . .
C13 C 0.1485(2) -0.0416(6) 0.2395(6) 0.087(3) Uani 1.00 d . . .
C14 C 0.1172(2) 0.0487(6) 0.2041(4) 0.063(2) Uani 1.00 d . . .
C15 C 0.0729(2) 0.0487(6) 0.1689(5) 0.075(3) Uani 1.00 d . . .
C16 C 0.0591(2) 0.1536(5) 0.1470(4) 0.052(2) Uani 1.00 d . . .
C17 C 0.0149(2) 0.1975(5) 0.1076(4) 0.061(2) Uani 1.00 d . . .
C18 C -0.0123(3) 0.148(1) 0.0335(8) 0.243(6) Uani 1.00 d . . .
C19 C -0.0039(4) 0.191(2) 0.1529(9) 0.251(9) Uani 1.00 d . . .
C21 C 0.2349(3) 0.366(1) 0.1108(8) 0.204(7) Uani 1.00 d . . .
C22 C 0.1921(3) 0.2546(9) 0.0000(6) 0.120(4) Uani 1.00 d . . .
C23 C 0.2007(3) 0.2854(8) 0.0745(4) 0.086(3) Uani 1.00 d . . .
C24 C 0.1611(2) 0.3256(6) 0.0712(4) 0.057(2) Uani 1.00 d . . .
C25 C 0.1273(2) 0.3874(7) 0.0165(4) 0.072(3) Uani 1.00 d . . .
C26 C 0.0997(2) 0.4009(6) 0.0406(3) 0.057(2) Uani 1.00 d . . .
C27 C 0.0584(2) 0.4637(8) 0.0067(4) 0.077(3) Uani 1.00 d . . .
C28 C 0.0678(3) 0.5799(9) 0.0469(6) 0.125(4) Uani 1.00 d . . .
C29 C 0.0401(3) 0.494(1) -0.0695(5) 0.137(5) Uani 1.00 d . . .
C31 C 0.2678(3) 0.439(1) 0.3733(7) 0.180(6) Uani 1.00 d . . .
C32 C 0.2524(4) 0.424(1) 0.4728(6) 0.223(7) Uani 1.00 d . . .
C33 C 0.2403(2) 0.3881(6) 0.3966(4) 0.076(3) Uani 1.00 d . . .
C34 C 0.1937(2) 0.4090(6) 0.3386(3) 0.054(2) Uani 1.00 d . . .
C35 C 0.1655(2) 0.4830(6) 0.3387(4) 0.067(2) Uani 1.00 d . . .
C36 C 0.1267(2) 0.4667(5) 0.2737(3) 0.048(2) Uani 1.00 d . . .
C37 C 0.0846(2) 0.5202(6) 0.2457(4) 0.071(3) Uani 1.00 d . . .
C38 C 0.0860(4) 0.615(1) 0.2872(6) 0.174(5) Uani 1.00 d . . .
C39 C 0.0592(4) 0.454(2) 0.2724(8) 0.212(8) Uani 1.00 d . . .
C41 C 0.2729(2) 0.1240(5) 0.2928(4) 0.055(2) Uani 1.00 d . . .
C42 C 0.3160(2) 0.0784(6) 0.3244(5) 0.087(3) Uani 1.00 d . . .
C51 C 0.8651(4) 0.248(1) 0.0652(7) 0.135(5) Uani 1.00 d . . .
C52 C 0.8710(3) 0.2070(8) 0.1312(5) 0.115(4) Uani 1.00 d . . .
C61 C 0.8992(4) 0.055(1) 0.5372(8) 0.136(5) Uani 1.00 d . . .
C62 C 0.9056(5) 0.094(1) 0.4828(7) 0.177(7) Uani 1.00 d . . .
B B 0.0999(2) 0.3330(6) 0.1586(4) 0.039(2) Uani 1.00 d . . .
H1 H 0.0726 0.3669 0.1366 0.0470 Uiso 1.00 calc . . .
H111 H 0.1158 -0.1446 0.1545 0.2859 Uiso 1.00 calc . . .
H112 H 0.1497 -0.0800 0.1485 0.2859 Uiso 1.00 calc . . .
H113 H 0.1638 -0.1740 0.2052 0.2859 Uiso 1.00 calc . . .
H121 H 0.1478 -0.0546 0.3329 0.2318 Uiso 1.00 calc . . .
H122 H 0.1150 -0.1300 0.2697 0.2318 Uiso 1.00 calc . . .
H123 H 0.1632 -0.1589 0.3141 0.2318 Uiso 1.00 calc . . .
H131 H 0.1765 -0.0133 0.2642 0.1059 Uiso 1.00 calc . . .
H151 H 0.0553 -0.0119 0.1611 0.0899 Uiso 1.00 calc . . .
H171 H 0.0170 0.2713 0.0986 0.0739 Uiso 1.00 calc . . .
H181 H -0.0402 0.1786 0.0101 0.3059 Uiso 1.00 calc . . .
H182 H -0.0006 0.1603 0.0043 0.3059 Uiso 1.00 calc . . .
H183 H -0.0142 0.0729 0.0400 0.3059 Uiso 1.00 calc . . .
H191 H 0.0140 0.2356 0.1981 0.2963 Uiso 1.00 calc . . .
H192 H -0.0313 0.2236 0.1269 0.2963 Uiso 1.00 calc . . .
H193 H -0.0044 0.1223 0.1673 0.2963 Uiso 1.00 calc . . .
H211 H 0.2408 0.3799 0.1587 0.2425 Uiso 1.00 calc . . .
H212 H 0.2591 0.3400 0.1115 0.2425 Uiso 1.00 calc . . .
H213 H 0.2247 0.4299 0.0807 0.2425 Uiso 1.00 calc . . .
H221 H 0.1718 0.1990 -0.0203 0.1435 Uiso 1.00 calc . . .
H222 H 0.1818 0.3157 -0.0321 0.1435 Uiso 1.00 calc . . .
H223 H 0.2181 0.2313 0.0051 0.1435 Uiso 1.00 calc . . .
H231 H 0.2105 0.2228 0.1054 0.1024 Uiso 1.00 calc . . .
H251 H 0.1242 0.4150 -0.0280 0.0876 Uiso 1.00 calc . . .
H271 H 0.0381 0.4258 0.0129 0.0917 Uiso 1.00 calc . . .
H281 H 0.0808 0.5714 0.0992 0.1591 Uiso 1.00 calc . . .
H282 H 0.0865 0.6196 0.0372 0.1591 Uiso 1.00 calc . . .
H283 H 0.0417 0.6185 0.0270 0.1591 Uiso 1.00 calc . . .
H291 H 0.0149 0.5364 -0.0856 0.1729 Uiso 1.00 calc . . .
H292 H 0.0600 0.5372 -0.0741 0.1729 Uiso 1.00 calc . . .
H293 H 0.0328 0.4330 -0.1001 0.1729 Uiso 1.00 calc . . .
H311 H 0.2967 0.4216 0.4094 0.2189 Uiso 1.00 calc . . .
H312 H 0.2600 0.4116 0.3259 0.2189 Uiso 1.00 calc . . .
H313 H 0.2637 0.5137 0.3711 0.2189 Uiso 1.00 calc . . .
H321 H 0.2817 0.4076 0.5073 0.2745 Uiso 1.00 calc . . .
H322 H 0.2490 0.5009 0.4715 0.2745 Uiso 1.00 calc . . .
H323 H 0.2351 0.3914 0.4868 0.2745 Uiso 1.00 calc . . .
H331 H 0.2448 0.3120 0.3990 0.0921 Uiso 1.00 calc . . .
H351 H 0.1717 0.5353 0.3758 0.0790 Uiso 1.00 calc . . .
H371 H 0.0691 0.5313 0.1930 0.0845 Uiso 1.00 calc . . .
H381 H 0.1015 0.5998 0.3391 0.2126 Uiso 1.00 calc . . .
H382 H 0.1012 0.6713 0.2786 0.2126 Uiso 1.00 calc . . .
H383 H 0.0584 0.6388 0.2706 0.2126 Uiso 1.00 calc . . .
H391 H 0.0329 0.4873 0.2575 0.2554 Uiso 1.00 calc . . .
H392 H 0.0527 0.3828 0.2487 0.2554 Uiso 1.00 calc . . .
H393 H 0.0755 0.4434 0.3246 0.2554 Uiso 1.00 calc . . .
H421 H 0.3256 0.0479 0.3717 0.1057 Uiso 1.00 calc . . .
H422 H 0.3154 0.0258 0.2914 0.1057 Uiso 1.00 calc . . .
H423 H 0.3352 0.1349 0.3300 0.1057 Uiso 1.00 calc . . .
H521 H 0.8438 0.1938 0.1240 0.1393 Uiso 1.00 calc . . .
H522 H 0.8867 0.1424 0.1432 0.1393 Uiso 1.00 calc . . .
H523 H 0.8861 0.2580 0.1699 0.1393 Uiso 1.00 calc . . .
H621 H 0.9361 0.1081 0.5054 0.2421 Uiso 1.00 calc . . .
H622 H 0.8969 0.0445 0.4437 0.2421 Uiso 1.00 calc . . .
H623 H 0.8911 0.1607 0.4634 0.2421 Uiso 1.00 calc . . .

loop_
_atom_site_aniso_label
_atom_site_aniso_U_11
_atom_site_aniso_U_22
_atom_site_aniso_U_33
_atom_site_aniso_U_12
_atom_site_aniso_U_13
_atom_site_aniso_U_23
Cu 0.0336(4) 0.0508(5) 0.0515(5) 0.0098(4) 0.0190(4) 0.0045(4)
N11 0.037(3) 0.042(3) 0.062(4) 0.006(3) 0.022(3) 0.006(3)
N12 0.031(3) 0.038(3) 0.043(3) -0.003(3) 0.018(2) 0.001(2)
N21 0.037(3) 0.052(3) 0.044(3) 0.008(2) 0.027(3) 0.003(2)
N22 0.032(3) 0.046(3) 0.035(3) 0.005(2) 0.016(2) 0.006(2)
N31 0.032(3) 0.048(3) 0.033(3) 0.000(2) 0.012(2) -0.003(2)
N32 0.031(3) 0.042(3) 0.036(3) 0.005(2) 0.018(2) 0.001(2)
N41 0.041(3) 0.047(4) 0.061(4) 0.007(3) 0.019(3) 0.001(3)
N51 0.26(2) 0.32(2) 0.15(1) -0.11(1) 0.12(1) 0.00(1)
N61 0.41(3) 0.40(3) 0.40(3) 0.17(2) 0.32(3) 0.20(2)
C11 0.27(2) 0.17(1) 0.23(2) 0.17(1) 0.09(1) 0.00(1)
C12 0.18(1) 0.16(1) 0.26(2) 0.094(10) 0.13(1) 0.14(1)
C13 0.063(5) 0.045(5) 0.143(8) 0.011(4) 0.049(6) 0.023(5)
C14 0.050(5) 0.045(5) 0.094(6) -0.001(4) 0.037(4) 0.002(4)
C15 0.060(5) 0.038(4) 0.123(7) -0.008(4) 0.046(5) 0.003(4)
C16 0.038(4) 0.049(4) 0.067(4) -0.005(3) 0.026(3) 0.001(3)
C17 0.030(4) 0.059(5) 0.086(5) -0.006(3) 0.026(4) -0.001(4)
C18 0.070(8) 0.26(2) 0.21(1) 0.065(9) -0.054(8) -0.14(1)
C19 0.14(1) 0.44(3) 0.25(2) 0.16(1) 0.16(1) 0.20(2)
C21 0.074(8) 0.32(2) 0.25(2) -0.05(1) 0.103(9) -0.14(1)
C22 0.131(8) 0.15(1) 0.127(8) 0.011(7) 0.103(7) -0.013(7)
C23 0.068(5) 0.143(8) 0.070(5) 0.030(6) 0.052(5) 0.030(6)
C24 0.038(4) 0.090(5) 0.047(4) 0.009(4) 0.025(4) 0.006(4)
C25 0.054(5) 0.128(7) 0.040(4) 0.014(5) 0.029(4) 0.027(4)
C26 0.034(4) 0.090(6) 0.040(4) 0.014(4) 0.015(3) 0.023(4)
C27 0.043(4) 0.119(7) 0.056(5) 0.021(5) 0.019(4) 0.035(5)
C28 0.086(7) 0.132(10) 0.135(9) 0.033(7) 0.045(7) 0.032(8)
C29 0.122(8) 0.19(1) 0.096(7) 0.090(8) 0.058(7) 0.071(7)
C31 0.055(7) 0.21(1) 0.18(1) -0.023(8) 0.000(7) 0.07(1)
C32 0.118(10) 0.34(2) 0.083(8) 0.08(1) -0.035(7) -0.08(1)
C33 0.045(4) 0.089(6) 0.058(5) -0.011(4) 0.004(4) -0.024(4)
C34 0.046(4) 0.060(5) 0.042(4) -0.003(4) 0.014(3) -0.004(3)
C35 0.071(5) 0.062(5) 0.053(5) 0.005(4) 0.023(4) -0.023(4)
C36 0.051(4) 0.045(4) 0.047(4) 0.006(3) 0.024(4) -0.008(3)
C37 0.063(5) 0.076(6) 0.072(5) 0.027(4) 0.035(4) -0.003(4)
C38 0.17(1) 0.14(1) 0.139(10) 0.089(9) 0.037(9) -0.048(8)
C39 0.13(1) 0.36(2) 0.19(1) 0.11(1) 0.11(1) 0.07(1)
C41 0.045(4) 0.048(5) 0.067(5) 0.008(4) 0.027(4) 0.001(4)
C42 0.057(5) 0.074(6) 0.111(7) 0.022(4) 0.031(5) 0.011(5)
C51 0.119(9) 0.19(1) 0.092(8) -0.053(9) 0.057(8) -0.013(8)
C52 0.129(9) 0.127(9) 0.094(7) 0.006(7) 0.062(7) -0.014(6)
C61 0.125(10) 0.15(1) 0.15(1) 0.042(8) 0.081(9) 0.059(9)
C62 0.22(2) 0.21(1) 0.15(1) 0.11(1) 0.13(1) 0.10(1)
B 0.026(4) 0.046(5) 0.038(4) 0.001(3) 0.013(3) 0.000(3)

loop_
_geom_bond_atom_site_label_1
_geom_bond_atom_site_label_2
_geom_bond_distance
_geom_bond_site_symmetry_1
_geom_bond_site_symmetry_2
_geom_bond_publ_flag
CU N11 2.059(5) . . yes
CU N21 2.079(5) . . yes
CU N31 2.054(5) . . yes
CU N41 1.875(6) . . yes
N11 N12 1.385(6) . . yes
N11 C14 1.333(8) . . yes
N12 C16 1.368(7) . . yes
N12 B 1.533(8) . . yes
N21 N22 1.370(6) . . yes
N21 C24 1.327(7) . . yes
N22 C26 1.355(7) . . yes
N22 B 1.530(8) . . yes
N31 N32 1.384(6) . . yes
N31 C34 1.327(7) . . yes
N32 C36 1.356(7) . . yes
N32 B 1.562(8) . . yes
N41 C41 1.128(7) . . yes
N51 C51 1.11(1) . . yes
N61 C61 1.06(2) . . yes
C11 C13 1.45(1) . . yes
C12 C13 1.47(1) . . yes
C13 C14 1.496(10) . . yes
C14 C15 1.393(9) . . yes
C15 C16 1.390(9) . . yes
C16 C17 1.489(8) . . yes
C17 C18 1.47(1) . . yes
C17 C19 1.45(1) . . yes
C21 C23 1.47(1) . . yes
C22 C23 1.48(1) . . yes
C23 C24 1.515(9) . . yes
C24 C25 1.396(9) . . yes
C25 C26 1.372(9) . . yes
C26 C27 1.513(9) . . yes
C27 C28 1.62(1) . . yes
C27 C29 1.42(1) . . yes
C31 C33 1.48(1) . . yes
C32 C33 1.49(1) . . yes
C33 C34 1.512(9) . . yes
C34 C35 1.393(9) . . yes
C35 C36 1.371(8) . . yes
C36 C37 1.499(9) . . yes
C37 C38 1.46(1) . . yes
C37 C39 1.56(2) . . yes
C41 C42 1.474(10) . . yes
C51 C52 1.39(1) . . yes
C61 C62 1.38(1) . . yes
